data_7238512
loop_
_publ_author_name
'Murata, Tsuyoshi'
'Umemoto, Yoshikazu'
'Miyazaki, Eigo'
'Nakasuji, Kazuhiro'
'Morita, Yasushi'

_publ_section_title
;
 Modulation of charge-transfer complexes assisted by complementary
 hydrogen bonds of nucleobases: TCNQ complexes of a uracil-substituted
 EDO-TTF
;
_journal_issue 20
_journal_name_full CrystEngComm
_journal_page_first 6881
_journal_paper_doi 10.1039/c2ce25889g
_journal_volume 14
_journal_year 2012
_chemical_formula_sum 'C16 H16 N2 O4 S4'
_chemical_formula_weight 428.55
_chemical_name_common EDO-TTF-U
_space_group_IT_number 14
_space_group_name_Hall '-P 2ybc'
_space_group_name_H-M_alt 'P 1 21/c 1'
_symmetry_cell_setting monoclinic
_symmetry_space_group_name_H-M 'P 1 21/c 1'
_atom_sites_solution_hydrogens geom
_atom_sites_solution_primary direct
_atom_sites_solution_secondary difmap
_audit_creation_method SHELXL-97
_cell_angle_alpha 90.00
_cell_angle_beta 111.4(2)
_cell_angle_gamma 90.00
_cell_formula_units_Z 4
_cell_length_a 11.06(3)
_cell_length_b 16.45(4)
_cell_length_c 10.99(4)
_cell_measurement_reflns_used 9531
_cell_measurement_temperature 200(2)
_cell_measurement_theta_max 27.48
_cell_measurement_theta_min 3.17
_cell_volume 1862(10)
_computing_cell_refinement 'RAPID AUTO'
_computing_data_collection 'RAPID AUTO (Rigaku, ????)'
_computing_data_reduction 'RAPID AUTO'
_computing_molecular_graphics 'CrystalStructure 4.0 (Rigaku, 2010)'
_computing_publication_material 'CrystalStructure 4.0'
_computing_structure_refinement 'SHELXL97 (Sheldrick, 2008)'
_computing_structure_solution 'SIR2004 (Burla, et al., 2005)'
_diffrn_ambient_temperature 200(2)
_diffrn_detector_area_resol_mean 10.000
_diffrn_measured_fraction_theta_full 0.962
_diffrn_measured_fraction_theta_max 0.962
_diffrn_measurement_device_type 'Rigaku R-AXIS RAPID'
_diffrn_measurement_method \w
_diffrn_radiation_monochromator graphite
_diffrn_radiation_source 'fine-focus sealed tube'
_diffrn_radiation_type MoK\a
_diffrn_radiation_wavelength 0.71075
_diffrn_reflns_av_R_equivalents 0.1850
_diffrn_reflns_av_sigmaI/netI 0.1937
_diffrn_reflns_limit_h_max 14
_diffrn_reflns_limit_h_min -14
_diffrn_reflns_limit_k_max 21
_diffrn_reflns_limit_k_min -21
_diffrn_reflns_limit_l_max 14
_diffrn_reflns_limit_l_min -13
_diffrn_reflns_number 14973
_diffrn_reflns_theta_full 27.48
_diffrn_reflns_theta_max 27.48
_diffrn_reflns_theta_min 3.17
_exptl_absorpt_coefficient_mu 0.535
_exptl_absorpt_correction_T_max 0.9841
_exptl_absorpt_correction_T_min 0.7396
_exptl_absorpt_correction_type empirical
_exptl_absorpt_process_details 'ABSCOR (Rigaku, 1995)'
_exptl_crystal_colour orange
_exptl_crystal_density_diffrn 1.528
_exptl_crystal_density_method 'not measured'
_exptl_crystal_description platelet
_exptl_crystal_F_000 888
_exptl_crystal_size_max 0.60
_exptl_crystal_size_mid 0.20
_exptl_crystal_size_min 0.03
_refine_diff_density_max 1.263
_refine_diff_density_min -1.199
_refine_diff_density_rms 0.306
_refine_ls_extinction_method none
_refine_ls_goodness_of_fit_ref 0.928
_refine_ls_hydrogen_treatment constr
_refine_ls_matrix_type full
_refine_ls_number_parameters 235
_refine_ls_number_reflns 4107
_refine_ls_number_restraints 0
_refine_ls_restrained_S_all 0.928
_refine_ls_R_factor_all 0.1810
_refine_ls_R_factor_gt 0.0994
_refine_ls_shift/su_max 0.000
_refine_ls_shift/su_mean 0.000
_refine_ls_structure_factor_coef Fsqd
_refine_ls_weighting_details 'calc w=1/[\s^2^(Fo^2^)+(0.2000P)^2^+0.0000P] where P=(Fo^2^+2Fc^2^)/3'
_refine_ls_weighting_scheme calc
_refine_ls_wR_factor_gt 0.2333
_refine_ls_wR_factor_ref 0.3410
_reflns_number_gt 1856
_reflns_number_total 4107
_reflns_threshold_expression >2sigma(I)
_cod_data_source_file c2ce25889g.txt
_cod_data_source_block EDO-TTF-U
_cod_original_cell_volume 1863(10)
_cod_original_sg_symbol_H-M P21/c
_cod_database_code 7238512

loop_
_symmetry_equiv_pos_as_xyz
'x, y, z'
'-x, y+1/2, -z+1/2'
'-x, -y, -z'
'x, -y-1/2, z-1/2'

loop_
_atom_site_label
_atom_site_type_symbol
_atom_site_fract_x
_atom_site_fract_y
_atom_site_fract_z
_atom_site_U_iso_or_equiv
_atom_site_adp_type
_atom_site_occupancy
_atom_site_symmetry_multiplicity
_atom_site_calc_flag
_atom_site_refinement_flags
S1 S 0.6101(2) 0.13292(11) 0.0531(2) 0.0282(5) Uani 1 1 d .
S2 S 0.7381(2) -0.02763(12) 0.1075(2) 0.0302(5) Uani 1 1 d .
S3 S 0.6954(3) 0.16157(13) 0.3715(3) 0.0389(6) Uani 1 1 d .
S4 S 0.8286(2) -0.00017(15) 0.4131(2) 0.0390(6) Uani 1 1 d .
O1 O 0.3365(7) 0.1997(3) -0.5703(7) 0.0381(16) Uani 1 1 d .
O2 O 0.5629(6) -0.0103(3) -0.3297(7) 0.0339(15) Uani 1 1 d .
O3 O 0.7613(8) 0.1725(4) 0.6314(7) 0.0479(18) Uani 1 1 d .
O4 O 0.8887(7) 0.0165(4) 0.6647(7) 0.0432(17) Uani 1 1 d .
N1 N 0.3914(7) 0.2073(4) -0.3493(7) 0.0233(14) Uani 1 1 d .
N2 N 0.4514(8) 0.0970(4) -0.4440(8) 0.0305(17) Uani 1 1 d .
H2 H 0.4502 0.0722 -0.5154 0.037 Uiso 1 1 calc R
C1 C 0.6965(8) 0.0614(4) 0.1739(8) 0.0237(17) Uani 1 1 d .
C2 C 0.7322(8) 0.0729(5) 0.2994(8) 0.0249(17) Uani 1 1 d .
C3 C 0.5900(8) 0.0691(4) -0.0820(9) 0.0255(18) Uani 1 1 d .
C4 C 0.6510(9) -0.0027(5) -0.0519(11) 0.038(2) Uani 1 1 d .
H4 H 0.6459 -0.0401 -0.1195 0.046 Uiso 1 1 calc R
C5 C 0.7653(9) 0.1231(5) 0.5325(9) 0.0319(19) Uani 1 1 d .
C6 C 0.8262(10) 0.0520(5) 0.5515(10) 0.037(2) Uani 1 1 d .
C7 C 0.5192(7) 0.1010(4) -0.2116(7) 0.0190(15) Uani 1 1 d .
C8 C 0.4535(8) 0.1730(4) -0.2312(8) 0.0239(17) Uani 1 1 d .
H8 H 0.4513 0.2010 -0.1564 0.029 Uiso 1 1 calc R
C9 C 0.3891(9) 0.1702(5) -0.4614(9) 0.0261(18) Uani 1 1 d .
C10 C 0.5147(8) 0.0581(4) -0.3299(9) 0.0260(17) Uani 1 1 d .
C11 C 0.3181(8) 0.2839(4) -0.3617(8) 0.0252(17) Uani 1 1 d .
H11A H 0.3177 0.3136 -0.4402 0.030 Uiso 1 1 calc R
H11B H 0.3624 0.3186 -0.2846 0.030 Uiso 1 1 calc R
C12 C 0.1782(9) 0.2694(5) -0.3724(11) 0.036(2) Uani 1 1 d .
H12A H 0.1777 0.2375 -0.2963 0.043 Uiso 1 1 calc R
H12B H 0.1316 0.2378 -0.4524 0.043 Uiso 1 1 calc R
C13 C 0.1093(10) 0.3505(5) -0.3774(10) 0.039(2) Uani 1 1 d .
H13A H 0.1657 0.3859 -0.3067 0.046 Uiso 1 1 calc R
H13B H 0.0967 0.3774 -0.4617 0.046 Uiso 1 1 calc R
C14 C -0.0205(11) 0.3423(7) -0.3633(15) 0.061(4) Uani 1 1 d .
H14A H -0.0089 0.3165 -0.2794 0.073 Uiso 1 1 calc R
H14B H -0.0781 0.3088 -0.4346 0.073 Uiso 1 1 calc R
H14C H -0.0590 0.3963 -0.3665 0.073 Uiso 1 1 calc R
C15 C 0.8667(14) 0.1515(7) 0.7434(14) 0.060(3) Uani 1 1 d .
H15A H 0.8610 0.1819 0.8188 0.072 Uiso 1 1 calc R
H15B H 0.9481 0.1680 0.7320 0.072 Uiso 1 1 calc R
C16 C 0.8726(11) 0.0603(6) 0.7733(10) 0.043(2) Uani 1 1 d .
H16A H 0.9464 0.0485 0.8553 0.051 Uiso 1 1 calc R
H16B H 0.7915 0.0427 0.7843 0.051 Uiso 1 1 calc R

loop_
_atom_site_aniso_label
_atom_site_aniso_U_11
_atom_site_aniso_U_22
_atom_site_aniso_U_33
_atom_site_aniso_U_23
_atom_site_aniso_U_13
_atom_site_aniso_U_12
S1 0.0368(12) 0.0213(9) 0.0245(12) -0.0039(7) 0.0087(9) 0.0046(8)
S2 0.0320(11) 0.0252(9) 0.0352(13) 0.0036(8) 0.0144(10) 0.0080(9)
S3 0.0477(15) 0.0306(11) 0.0357(14) 0.0013(9) 0.0117(11) 0.0083(10)
S4 0.0401(13) 0.0421(12) 0.0348(14) 0.0056(10) 0.0138(11) 0.0185(10)
O1 0.059(4) 0.029(3) 0.033(4) 0.004(3) 0.024(3) 0.010(3)
O2 0.039(4) 0.023(3) 0.044(4) -0.002(2) 0.019(3) 0.013(3)
O3 0.063(5) 0.038(3) 0.041(5) -0.003(3) 0.016(4) 0.013(3)
O4 0.055(4) 0.047(4) 0.030(4) 0.017(3) 0.019(3) 0.016(3)
N1 0.030(4) 0.016(3) 0.026(4) 0.001(2) 0.013(3) 0.004(3)
N2 0.043(4) 0.020(3) 0.040(5) -0.006(3) 0.028(4) 0.002(3)
C1 0.019(4) 0.022(3) 0.028(5) -0.002(3) 0.006(3) -0.001(3)
C2 0.021(4) 0.031(4) 0.016(4) -0.005(3) -0.001(3) -0.001(3)
C3 0.029(4) 0.017(3) 0.039(5) 0.000(3) 0.023(4) 0.000(3)
C4 0.036(5) 0.019(3) 0.072(8) -0.002(4) 0.035(5) 0.003(4)
C5 0.037(5) 0.035(4) 0.024(5) 0.010(3) 0.012(4) 0.008(4)
C6 0.044(6) 0.032(4) 0.047(6) 0.003(4) 0.030(5) 0.006(4)
C7 0.023(4) 0.018(3) 0.015(4) 0.005(3) 0.007(3) 0.004(3)
C8 0.037(5) 0.021(3) 0.021(4) -0.003(3) 0.019(4) 0.000(3)
C9 0.036(5) 0.023(4) 0.027(5) 0.008(3) 0.020(4) 0.006(3)
C10 0.034(5) 0.019(3) 0.030(5) -0.002(3) 0.018(4) 0.000(3)
C11 0.040(5) 0.016(3) 0.023(4) 0.003(3) 0.016(4) 0.008(3)
C12 0.033(5) 0.022(4) 0.054(7) -0.004(4) 0.018(5) 0.003(3)
C13 0.048(6) 0.034(4) 0.036(6) 0.008(4) 0.017(5) 0.009(4)
C14 0.038(6) 0.053(6) 0.098(11) 0.006(6) 0.033(7) 0.009(5)
C15 0.074(9) 0.045(6) 0.062(9) -0.005(5) 0.027(7) 0.000(6)
C16 0.051(6) 0.046(5) 0.031(6) 0.006(4) 0.016(5) 0.005(5)

loop_
_atom_type_symbol
_atom_type_description
_atom_type_scat_dispersion_real
_atom_type_scat_dispersion_imag
_atom_type_scat_source
C C 0.0033 0.0016 'International Tables Vol C Tables 4.2.6.8 and 6.1.1.4'
H H 0.0000 0.0000 'International Tables Vol C Tables 4.2.6.8 and 6.1.1.4'
O O 0.0106 0.0060 'International Tables Vol C Tables 4.2.6.8 and 6.1.1.4'
N N 0.0061 0.0033 'International Tables Vol C Tables 4.2.6.8 and 6.1.1.4'
S S 0.1246 0.1234 'International Tables Vol C Tables 4.2.6.8 and 6.1.1.4'

loop_
_geom_angle_atom_site_label_1
_geom_angle_atom_site_label_2
_geom_angle_atom_site_label_3
_geom_angle
C3 S1 C1 96.0(5)
C4 S2 C1 95.2(4)
C5 S3 C2 93.7(4)
C6 S4 C2 94.8(5)
C5 O3 C15 107.2(8)
C6 O4 C16 112.0(8)
C8 N1 C9 121.1(7)
C8 N1 C11 120.9(7)
C9 N1 C11 117.9(7)
C10 N2 C9 127.6(7)
C10 N2 H2 116.2
C9 N2 H2 116.2
C2 C1 S1 124.8(6)
C2 C1 S2 122.2(6)
S1 C1 S2 113.0(5)
C1 C2 S3 124.1(6)
C1 C2 S4 121.2(6)
S3 C2 S4 114.6(5)
C4 C3 C7 127.1(8)
C4 C3 S1 114.8(8)
C7 C3 S1 118.0(6)
C3 C4 S2 120.5(8)
C3 C4 H4 119.8
S2 C4 H4 119.8
C6 C5 O3 123.9(9)
C6 C5 S3 118.9(8)
O3 C5 S3 116.9(6)
O4 C6 C5 126.9(9)
O4 C6 S4 115.6(7)
C5 C6 S4 117.5(8)
C8 C7 C3 122.3(7)
C8 C7 C10 115.7(7)
C3 C7 C10 122.0(7)
N1 C8 C7 124.7(7)
N1 C8 H8 117.7
C7 C8 H8 117.7
O1 C9 N2 121.5(8)
O1 C9 N1 123.4(7)
N2 C9 N1 115.1(8)
O2 C10 N2 120.3(8)
O2 C10 C7 123.9(8)
N2 C10 C7 115.8(7)
N1 C11 C12 112.4(6)
N1 C11 H11A 109.1
C12 C11 H11A 109.1
N1 C11 H11B 109.1
C12 C11 H11B 109.1
H11A C11 H11B 107.9
C11 C12 C13 110.2(7)
C11 C12 H12A 109.6
C13 C12 H12A 109.6
C11 C12 H12B 109.6
C13 C12 H12B 109.6
H12A C12 H12B 108.1
C14 C13 C12 113.6(8)
C14 C13 H13A 108.8
C12 C13 H13A 108.8
C14 C13 H13B 108.8
C12 C13 H13B 108.8
H13A C13 H13B 107.7
C13 C14 H14A 109.5
C13 C14 H14B 109.5
H14A C14 H14B 109.5
C13 C14 H14C 109.5
H14A C14 H14C 109.5
H14B C14 H14C 109.5
O3 C15 C16 112.8(10)
O3 C15 H15A 109.0
C16 C15 H15A 109.0
O3 C15 H15B 109.0
C16 C15 H15B 109.0
H15A C15 H15B 107.8
O4 C16 C15 108.4(9)
O4 C16 H16A 110.0
C15 C16 H16A 110.0
O4 C16 H16B 110.0
C15 C16 H16B 110.0
H16A C16 H16B 108.4

loop_
_geom_bond_atom_site_label_1
_geom_bond_atom_site_label_2
_geom_bond_distance
S1 C3 1.766(9)
S1 C1 1.771(9)
S2 C4 1.714(13)
S2 C1 1.771(9)
S3 C5 1.770(11)
S3 C2 1.777(9)
S4 C6 1.756(11)
S4 C2 1.781(9)
O1 C9 1.224(11)
O2 C10 1.245(10)
O3 C5 1.371(12)
O3 C15 1.396(16)
O4 C6 1.321(13)
O4 C16 1.460(13)
N1 C8 1.352(12)
N1 C9 1.367(11)
N1 C11 1.478(10)
N2 C10 1.354(12)
N2 C9 1.367(10)
N2 H2 0.8800
C1 C2 1.303(12)
C3 C4 1.341(12)
C3 C7 1.450(12)
C4 H4 0.9500
C5 C6 1.327(13)
C7 C8 1.365(10)
C7 C10 1.465(12)
C8 H8 0.9500
C11 C12 1.526(13)
C11 H11A 0.9900
C11 H11B 0.9900
C12 C13 1.527(12)
C12 H12A 0.9900
C12 H12B 0.9900
C13 C14 1.505(15)
C13 H13A 0.9900
C13 H13B 0.9900
C14 H14A 0.9800
C14 H14B 0.9800
C14 H14C 0.9800
C15 C16 1.533(15)
C15 H15A 0.9900
C15 H15B 0.9900
C16 H16A 0.9900
C16 H16B 0.9900

loop_
_geom_torsion_atom_site_label_1
_geom_torsion_atom_site_label_2
_geom_torsion_atom_site_label_3
_geom_torsion_atom_site_label_4
_geom_torsion
C3 S1 C1 C2 -175.3(7)
C3 S1 C1 S2 7.6(5)
C4 S2 C1 C2 175.6(7)
C4 S2 C1 S1 -7.1(5)
S1 C1 C2 S3 2.1(11)
S2 C1 C2 S3 179.0(5)
S1 C1 C2 S4 -175.6(5)
S2 C1 C2 S4 1.2(10)
C5 S3 C2 C1 175.8(8)
C5 S3 C2 S4 -6.3(6)
C6 S4 C2 C1 -176.4(7)
C6 S4 C2 S3 5.7(6)
C1 S1 C3 C4 -5.2(7)
C1 S1 C3 C7 179.1(6)
C7 C3 C4 S2 176.2(6)
S1 C3 C4 S2 1.0(10)
C1 S2 C4 C3 3.9(8)
C15 O3 C5 C6 22.1(13)
C15 O3 C5 S3 -152.7(8)
C2 S3 C5 C6 4.9(9)
C2 S3 C5 O3 -180.0(7)
C16 O4 C6 C5 6.6(14)
C16 O4 C6 S4 -175.1(7)
O3 C5 C6 O4 1.8(16)
S3 C5 C6 O4 176.5(8)
O3 C5 C6 S4 -176.5(7)
S3 C5 C6 S4 -1.8(11)
C2 S4 C6 O4 179.1(7)
C2 S4 C6 C5 -2.4(9)
C4 C3 C7 C8 175.8(8)
S1 C3 C7 C8 -9.1(10)
C4 C3 C7 C10 -4.8(13)
S1 C3 C7 C10 170.3(6)
C9 N1 C8 C7 0.7(13)
C11 N1 C8 C7 177.4(7)
C3 C7 C8 N1 176.6(7)
C10 C7 C8 N1 -2.8(12)
C10 N2 C9 O1 179.0(8)
C10 N2 C9 N1 -0.4(13)
C8 N1 C9 O1 -178.5(8)
C11 N1 C9 O1 4.7(12)
C8 N1 C9 N2 1.0(11)
C11 N1 C9 N2 -175.8(7)
C9 N2 C10 O2 177.2(8)
C9 N2 C10 C7 -1.6(13)
C8 C7 C10 O2 -175.7(8)
C3 C7 C10 O2 4.9(12)
C8 C7 C10 N2 3.1(11)
C3 C7 C10 N2 -176.3(7)
C8 N1 C11 C12 -87.0(10)
C9 N1 C11 C12 89.8(9)
N1 C11 C12 C13 176.9(7)
C11 C12 C13 C14 -169.4(10)
C5 O3 C15 C16 -52.6(13)
C6 O4 C16 C15 -35.0(12)
O3 C15 C16 O4 62.1(13)
